data_7700003
loop_
_publ_author_name
'Santra, Biswajit'
'Narayanan, Suriya'
'Kalita, Pankaj'
'Kumar, Vierandra'
'Mandal, Debdeep'
'Gupta, Vivek'
'Zimmer, Michael'
'Huch, Volker'
'Chandrasekhar, Vadapalli'
'Scheschkewitz, David'
'Schulzke, Carola'
'Jana, Anukul'

_publ_section_title
;
 Modulation of the Nuclearity of Molecular Mg(II)-Phosphates: Solid-State
 Structural Change Involving Coordinating Solvents
;
_journal_name_full 'Dalton Transactions'
_journal_paper_doi 10.1039/C9DT00687G
_journal_year 2019
_chemical_formula_moiety 'C144 H164 Mg4 O32 P4, 4(C3 H7 N O), 2(C H Cl3), 8(H2O)'
_chemical_formula_sum 'C158 H210 Cl6 Mg4 N4 O44 P4'
_chemical_formula_weight 3303.11
_space_group_crystal_system triclinic
_space_group_IT_number 2
_space_group_name_Hall '-P 1'
_space_group_name_H-M_alt 'P -1'
_symmetry_space_group_name_Hall '-P 1'
_symmetry_space_group_name_H-M 'P -1'
_atom_sites_solution_hydrogens mixed
_audit_creation_method SHELXL-2018/3
_audit_update_record
;
2019-04-29 deposited with the CCDC.    2019-05-16 downloaded from the CCDC.
;
_cell_angle_alpha 87.4830(10)
_cell_angle_beta 76.5730(10)
_cell_angle_gamma 83.5070(10)
_cell_formula_units_Z 1
_cell_length_a 10.49570(10)
_cell_length_b 20.6949(3)
_cell_length_c 21.1795(3)
_cell_measurement_reflns_used 29539
_cell_measurement_temperature 148(2)
_cell_measurement_theta_max 28.8630
_cell_measurement_theta_min 2.9610
_cell_volume 4445.16(10)
_computing_cell_refinement 'CrysAlisPro 1.171.39.29d (Rigaku OD, 2017)'
_computing_data_collection 'CrysAlisPro 1.171.39.29d (Rigaku OD, 2017)'
_computing_data_reduction 'CrysAlisPro 1.171.39.29d (Rigaku OD, 2017)'
_computing_molecular_graphics 'Olex2 (Dolomanov et al., 2009)'
_computing_publication_material 'Olex2 (Dolomanov et al., 2009)'
_computing_structure_refinement 'ShelXL (Sheldrick, 2015)'
_computing_structure_solution 'ShelXT (Sheldrick, 2015)'
_diffrn_ambient_temperature 148(2)
_diffrn_measured_fraction_theta_full 0.997
_diffrn_measured_fraction_theta_max 0.870
_diffrn_measurement_device_type 'XtaLAB AFC12 (RINC): Kappa single'
_diffrn_measurement_method '\w scans'
_diffrn_radiation_type MoK\a
_diffrn_radiation_wavelength 0.71073
_diffrn_reflns_av_R_equivalents 0.0406
_diffrn_reflns_av_unetI/netI 0.0389
_diffrn_reflns_Laue_measured_fraction_full 0.997
_diffrn_reflns_Laue_measured_fraction_max 0.870
_diffrn_reflns_limit_h_max 14
_diffrn_reflns_limit_h_min -13
_diffrn_reflns_limit_k_max 28
_diffrn_reflns_limit_k_min -28
_diffrn_reflns_limit_l_max 28
_diffrn_reflns_limit_l_min -23
_diffrn_reflns_number 100352
_diffrn_reflns_point_group_measured_fraction_full 0.997
_diffrn_reflns_point_group_measured_fraction_max 0.870
_diffrn_reflns_theta_full 25.000
_diffrn_reflns_theta_max 29.114
_diffrn_reflns_theta_min 2.474
_diffrn_source 'fine-focus sealed X-ray tube'
_exptl_absorpt_coefficient_mu 0.221
_exptl_absorpt_correction_T_max 1.00000
_exptl_absorpt_correction_T_min 0.95672
_exptl_absorpt_correction_type multi-scan
_exptl_absorpt_process_details
;
CrysAlisPro 1.171.39.29d (Rigaku Oxford Diffraction, 2017)
Empirical absorption correction using spherical harmonics,
 implemented in SCALE3 ABSPACK scaling algorithm.
;
_exptl_crystal_colour colourless
_exptl_crystal_density_diffrn 1.234
_exptl_crystal_description block
_exptl_crystal_F_000 1748
_exptl_crystal_size_max 0.230
_exptl_crystal_size_mid 0.180
_exptl_crystal_size_min 0.120
_platon_squeeze_details
;
The SQUEEZE/PLATON procedure yielded total void volume and electron 
count of 405\%A^3^ and 105 e, respectively. This falls slightly short 
of equalling two further molecules chloroform per formula (116 e). 
Alternatively one chloroform (58 e) plus one DMF (40 e) or ten water 
molecules (10 e) might be responsible.
The fraction of solvent was treated as a diffuse contribution 
to the overall scattering without specific atom positions.
;
_refine_diff_density_max 0.468
_refine_diff_density_min -0.334
_refine_diff_density_rms 0.050
_refine_ls_extinction_method none
_refine_ls_goodness_of_fit_ref 1.090
_refine_ls_hydrogen_treatment mixed
_refine_ls_matrix_type full
_refine_ls_number_parameters 1254
_refine_ls_number_reflns 20783
_refine_ls_number_restraints 627
_refine_ls_restrained_S_all 1.089
_refine_ls_R_factor_all 0.0555
_refine_ls_R_factor_gt 0.0412
_refine_ls_shift/su_max 0.002
_refine_ls_shift/su_mean 0.000
_refine_ls_structure_factor_coef Fsqd
_refine_ls_weighting_details 'w=1/[\s^2^(Fo^2^)+(0.0544P)^2^+1.0031P] where P=(Fo^2^+2Fc^2^)/3'
_refine_ls_weighting_scheme calc
_refine_ls_wR_factor_gt 0.1057
_refine_ls_wR_factor_ref 0.1115
_reflns_Friedel_coverage 0.000
_reflns_number_gt 16087
_reflns_number_total 20783
_reflns_threshold_expression 'I > 2\s(I)'
_cod_data_source_file c9dt00687g2.cif
_cod_data_source_block aj0477
_cod_database_code 7700003
_shelx_shelxl_version_number 2018/3
_shelx_space_group_comment
;
The symmetry employed for this shelxl refinement is uniquely defined
by the following loop, which should always be used as a source of
symmetry information in preference to the above space-group names.
They are only intended as comments.
;
_shelx_estimated_absorpt_t_min 0.951
_shelx_estimated_absorpt_t_max 0.974

loop_
_space_group_symop_operation_xyz
'x, y, z'
'-x, -y, -z'

loop_
_atom_site_label
_atom_site_type_symbol
_atom_site_fract_x
_atom_site_fract_y
_atom_site_fract_z
_atom_site_U_iso_or_equiv
_atom_site_adp_type
_atom_site_occupancy
_atom_site_site_symmetry_order
_atom_site_calc_flag
_atom_site_refinement_flags_posn
_atom_site_refinement_flags_adp
_atom_site_refinement_flags_occupancy
_atom_site_disorder_assembly
_atom_site_disorder_group
Mg1 Mg 0.88982(5) 0.66282(2) 0.48885(2) 0.01576(11) Uani 1 1 d . . . . .
Mg2 Mg 0.89278(5) 0.47263(2) 0.35035(2) 0.01609(11) Uani 1 1 d . . . . .
P1 P 0.91690(4) 0.65977(2) 0.63723(2) 0.01367(8) Uani 1 1 d . . . . .
P2 P 0.83415(4) 0.63190(2) 0.34717(2) 0.01386(8) Uani 1 1 d . . . . .
O1 O 0.95778(9) 0.71743(5) 0.67662(4) 0.0145(2) Uani 1 1 d . . . . .
O2 O 1.04669(10) 0.61731(5) 0.61787(5) 0.0170(2) Uani 1 1 d . . . . .
O3 O 0.86728(10) 0.68985(5) 0.58029(5) 0.0174(2) Uani 1 1 d . . . . .
O4 O 0.81175(10) 0.62629(5) 0.68468(5) 0.0182(2) Uani 1 1 d . . . . .
O5 O 0.91014(9) 0.67483(5) 0.28634(5) 0.0150(2) Uani 1 1 d . . . . .
O6 O 0.91649(10) 0.63526(5) 0.39672(5) 0.0170(2) Uani 1 1 d . . . . .
O7 O 0.83908(10) 0.56395(5) 0.32328(5) 0.0180(2) Uani 1 1 d . . . . .
O8 O 0.69455(10) 0.66443(5) 0.36972(5) 0.0179(2) Uani 1 1 d . . . . .
O9 O 0.70413(12) 0.70801(6) 0.48543(6) 0.0227(2) Uani 1 1 d . . . . .
O10 O 0.98901(15) 0.74632(6) 0.45567(6) 0.0279(3) Uani 1 1 d . . . . .
O11 O 1.07681(11) 0.61385(5) 0.48731(6) 0.0196(2) Uani 1 1 d . . . . .
O12 O 0.81730(11) 0.57007(5) 0.52244(6) 0.0193(2) Uani 1 1 d . . . . .
O13 O 1.04670(12) 0.46453(6) 0.26661(5) 0.0233(2) Uani 1 1 d . . . . .
O14 O 1.02103(11) 0.50881(6) 0.39865(6) 0.0228(2) Uani 1 1 d . . . . .
O15 O 0.73673(11) 0.48141(6) 0.43310(5) 0.0215(2) Uani 1 1 d . . . . .
O16 O 0.77545(13) 0.43335(6) 0.29630(6) 0.0259(3) Uani 1 1 d . . . . .
C1 C 0.86579(14) 0.76587(7) 0.70900(7) 0.0154(3) Uani 1 1 d . . . . .
C2 C 0.80414(15) 0.75638(7) 0.77414(7) 0.0176(3) Uani 1 1 d . . . . .
C3 C 0.72009(16) 0.80770(7) 0.80613(7) 0.0235(3) Uani 1 1 d . . . . .
H3 H 0.675179 0.801216 0.849976 0.028 Uiso 1 1 calc R U . . .
C4 C 0.69916(19) 0.86816(8) 0.77648(8) 0.0328(4) Uani 1 1 d . . . . .
C5 C 0.76210(18) 0.87519(8) 0.71142(8) 0.0277(4) Uani 1 1 d . . . . .
H5 H 0.747357 0.915533 0.689709 0.033 Uiso 1 1 calc R U . . .
C6 C 0.84588(15) 0.82515(7) 0.67704(7) 0.0190(3) Uani 1 1 d . . . . .
C7 C 0.83128(14) 0.69311(7) 0.81010(7) 0.0157(3) Uani 1 1 d . . . . .
H7 H 0.865234 0.659236 0.776298 0.019 Uiso 1 1 calc R U . . .
C8 C 0.70399(14) 0.67139(7) 0.85268(7) 0.0167(3) Uani 1 1 d . . . . .
C9 C 0.60786(16) 0.65347(8) 0.82322(8) 0.0254(3) Uani 1 1 d . . . . .
H9 H 0.623009 0.654378 0.777207 0.030 Uiso 1 1 calc R U . . .
C10 C 0.49101(17) 0.63443(9) 0.85993(9) 0.0321(4) Uani 1 1 d . . . . .
H10 H 0.426526 0.622588 0.838945 0.038 Uiso 1 1 calc R U . . .
C11 C 0.46681(16) 0.63242(8) 0.92701(9) 0.0294(4) Uani 1 1 d . . . . .
H11 H 0.386103 0.619469 0.952172 0.035 Uiso 1 1 calc R U . . .
C12 C 0.56136(17) 0.64944(9) 0.95675(8) 0.0290(4) Uani 1 1 d . . . . .
H12 H 0.545960 0.647965 1.002777 0.035 Uiso 1 1 calc R U . . .
C13 C 0.67934(16) 0.66879(8) 0.91998(7) 0.0239(3) Uani 1 1 d . . . . .
H13 H 0.743723 0.680356 0.941182 0.029 Uiso 1 1 calc R U . . .
C14 C 0.93724(14) 0.69457(7) 0.84821(7) 0.0181(3) Uani 1 1 d . . . . .
C15 C 1.01243(16) 0.63673(8) 0.85750(8) 0.0245(3) Uani 1 1 d . . . . .
H15 H 1.001838 0.598420 0.836980 0.029 Uiso 1 1 calc R U . . .
C16 C 1.10281(17) 0.63418(9) 0.89636(9) 0.0335(4) Uani 1 1 d . . . . .
H16 H 1.153266 0.594237 0.902303 0.040 Uiso 1 1 calc R U . . .
C17 C 1.11958(18) 0.68899(10) 0.92618(10) 0.0392(5) Uani 1 1 d . . . . .
H17 H 1.180627 0.687145 0.953201 0.047 Uiso 1 1 calc R U . . .
C18 C 1.04714(19) 0.74673(10) 0.91659(10) 0.0400(5) Uani 1 1 d . . . . .
H18 H 1.059149 0.784930 0.936846 0.048 Uiso 1 1 calc R U . . .
C19 C 0.95680(17) 0.74991(8) 0.87775(8) 0.0284(4) Uani 1 1 d . . . . .
H19 H 0.908059 0.790250 0.871358 0.034 Uiso 1 1 calc R U . . .
C20 C 0.5839(9) 0.9217(3) 0.8100(3) 0.0240(14) Uani 0.470(15) 1 d D U P A 1
C21 C 0.5980(10) 0.9260(4) 0.8796(4) 0.0456(17) Uani 0.470(15) 1 d D U P A 1
H21A H 0.536626 0.961919 0.901183 0.068 Uiso 0.470(15) 1 calc R U P A 1
H21B H 0.688421 0.933878 0.879376 0.068 Uiso 0.470(15) 1 calc R U P A 1
H21C H 0.577998 0.885136 0.902902 0.068 Uiso 0.470(15) 1 calc R U P A 1
C22 C 0.4469(8) 0.9059(4) 0.8108(4) 0.0511(18) Uani 0.470(15) 1 d D U P A 1
H22A H 0.434867 0.906698 0.766235 0.077 Uiso 0.470(15) 1 calc R U P A 1
H22B H 0.382228 0.938207 0.836398 0.077 Uiso 0.470(15) 1 calc R U P A 1
H22C H 0.434623 0.862547 0.830212 0.077 Uiso 0.470(15) 1 calc R U P A 1
C23 C 0.6045(12) 0.9884(3) 0.7783(4) 0.056(2) Uani 0.470(15) 1 d D U P A 1
H23A H 0.585089 0.989439 0.735163 0.084 Uiso 0.470(15) 1 calc R U P A 1
H23B H 0.696082 0.996864 0.774154 0.084 Uiso 0.470(15) 1 calc R U P A 1
H23C H 0.545462 1.021844 0.805204 0.084 Uiso 0.470(15) 1 calc R U P A 1
C20' C 0.6311(9) 0.9249(3) 0.8187(3) 0.0289(13) Uani 0.530(15) 1 d D U P A 2
C21' C 0.6474(9) 0.9214(3) 0.8889(3) 0.0404(15) Uani 0.530(15) 1 d D U P A 2
H21D H 0.739854 0.924237 0.889142 0.061 Uiso 0.530(15) 1 calc R U P A 2
H21E H 0.592228 0.957656 0.913255 0.061 Uiso 0.530(15) 1 calc R U P A 2
H21F H 0.620455 0.880143 0.909226 0.061 Uiso 0.530(15) 1 calc R U P A 2
C22' C 0.4874(9) 0.9204(3) 0.8211(3) 0.0431(16) Uani 0.530(15) 1 d D U P A 2
H22D H 0.433351 0.955445 0.847660 0.065 Uiso 0.530(15) 1 calc R U P A 2
H22E H 0.472756 0.924433 0.776973 0.065 Uiso 0.530(15) 1 calc R U P A 2
H22F H 0.462881 0.878247 0.840163 0.065 Uiso 0.530(15) 1 calc R U P A 2
C23' C 0.6673(9) 0.9905(2) 0.7887(3) 0.0439(16) Uani 0.530(15) 1 d D U P A 2
H23D H 0.760433 0.994073 0.786842 0.066 Uiso 0.530(15) 1 calc R U P A 2
H23E H 0.652148 0.994157 0.744655 0.066 Uiso 0.530(15) 1 calc R U P A 2
H23F H 0.612696 1.025459 0.815209 0.066 Uiso 0.530(15) 1 calc R U P A 2
C24 C 0.92368(15) 0.83531(7) 0.60723(7) 0.0179(3) Uani 1 1 d . . . . .
H24 H 0.938836 0.791839 0.586367 0.021 Uiso 1 1 calc R U . . .
C25 C 1.05913(16) 0.85518(7) 0.60645(7) 0.0200(3) Uani 1 1 d . . . . .
C26 C 1.07793(19) 0.90180(9) 0.64779(9) 0.0321(4) Uani 1 1 d . . . . .
H26 H 1.004326 0.922293 0.677819 0.039 Uiso 1 1 calc R U . . .
C27 C 1.2032(2) 0.91870(10) 0.64560(10) 0.0420(5) Uani 1 1 d . . . . .
H27 H 1.214321 0.950864 0.673952 0.050 Uiso 1 1 calc R U . . .
C28 C 1.31150(19) 0.88938(9) 0.60284(9) 0.0359(4) Uani 1 1 d . . . . .
H28 H 1.397082 0.900879 0.601793 0.043 Uiso 1 1 calc R U . . .
C29 C 1.29415(17) 0.84291(9) 0.56134(9) 0.0327(4) Uani 1 1 d . . . . .
H29 H 1.368237 0.822435 0.531588 0.039 Uiso 1 1 calc R U . . .
C30 C 1.16910(16) 0.82610(8) 0.56300(8) 0.0258(3) Uani 1 1 d . . . . .
H30 H 1.158370 0.794350 0.534127 0.031 Uiso 1 1 calc R U . . .
C31 C 0.84553(15) 0.88021(7) 0.56768(7) 0.0185(3) Uani 1 1 d . . . . .
C32 C 0.87531(16) 0.94259(8) 0.54660(8) 0.0240(3) Uani 1 1 d . . . . .
H32 H 0.947544 0.959556 0.557639 0.029 Uiso 1 1 calc R U . . .
C33 C 0.80044(17) 0.98038(8) 0.50953(9) 0.0309(4) Uani 1 1 d . . . . .
H33 H 0.821997 1.022836 0.495493 0.037 Uiso 1 1 calc R U . . .
C34 C 0.69503(17) 0.95652(9) 0.49305(8) 0.0316(4) Uani 1 1 d . . . . .
H34 H 0.643204 0.982595 0.468325 0.038 Uiso 1 1 calc R U . . .
C35 C 0.66560(17) 0.89405(9) 0.51297(8) 0.0293(4) Uani 1 1 d . . . . .
H35 H 0.594061 0.877046 0.501290 0.035 Uiso 1 1 calc R U . . .
C36 C 0.73984(16) 0.85650(8) 0.54970(8) 0.0245(3) Uani 1 1 d . . . . .
H36 H 0.718683 0.813805 0.562964 0.029 Uiso 1 1 calc R U . . .
C37 C 0.84739(13) 0.70856(7) 0.24209(7) 0.0141(3) Uani 1 1 d . . . . .
C38 C 0.79499(14) 0.77302(7) 0.25445(7) 0.0160(3) Uani 1 1 d . . . . .
C39 C 0.73967(15) 0.80746(7) 0.20777(7) 0.0193(3) Uani 1 1 d . . . . .
H39 H 0.703376 0.851270 0.215993 0.023 Uiso 1 1 calc R U . . .
C40 C 0.73541(15) 0.78025(7) 0.14952(7) 0.0197(3) Uani 1 1 d . . . . .
C41 C 0.79180(14) 0.71634(7) 0.13834(7) 0.0186(3) Uani 1 1 d . . . . .
H41 H 0.791777 0.697069 0.098455 0.022 Uiso 1 1 calc R U . . .
C42 C 0.84825(13) 0.67968(7) 0.18356(7) 0.0146(3) Uani 1 1 d . . . . .
C43 C 0.80416(14) 0.80566(7) 0.31632(7) 0.0180(3) Uani 1 1 d . . . . .
H43 H 0.795320 0.772103 0.352075 0.022 Uiso 1 1 calc R U . B 1
C44 C 0.6868(11) 0.8593(4) 0.3346(7) 0.0226(14) Uani 0.481(7) 1 d D U P C 1
C45 C 0.5678(7) 0.8435(3) 0.3717(4) 0.0269(12) Uani 0.481(7) 1 d D U P C 1
H45 H 0.561330 0.800011 0.387288 0.032 Uiso 0.481(7) 1 calc R U P C 1
C46 C 0.4575(5) 0.8880(4) 0.3873(2) 0.0301(11) Uani 0.481(7) 1 d D U P C 1
H46 H 0.377239 0.875567 0.413421 0.036 Uiso 0.481(7) 1 calc R U P C 1
C47 C 0.4670(6) 0.9518(3) 0.3635(3) 0.0304(11) Uani 0.481(7) 1 d D U P C 1
H47 H 0.392659 0.983388 0.373861 0.036 Uiso 0.481(7) 1 calc R U P C 1
C48 C 0.5850(5) 0.9692(2) 0.3248(3) 0.0312(10) Uani 0.481(7) 1 d D U P C 1
H48 H 0.590871 1.012623 0.308861 0.037 Uiso 0.481(7) 1 calc R U P C 1
C49 C 0.6945(5) 0.9231(3) 0.3093(3) 0.0242(10) Uani 0.481(7) 1 d D U P C 1
H49 H 0.774067 0.934682 0.281766 0.029 Uiso 0.481(7) 1 calc R U P C 1
C44' C 0.6801(10) 0.8500(4) 0.3420(7) 0.0238(13) Uani 0.519(7) 1 d D U P C 2
C45' C 0.5676(6) 0.8208(3) 0.3714(3) 0.0247(10) Uani 0.519(7) 1 d D U P C 2
H45' H 0.573469 0.774941 0.378053 0.030 Uiso 0.519(7) 1 calc R U P C 2
C46' C 0.4474(5) 0.8575(3) 0.3910(2) 0.0322(10) Uani 0.519(7) 1 d D U P C 2
H46' H 0.370228 0.837097 0.409277 0.039 Uiso 0.519(7) 1 calc R U P C 2
C47' C 0.4409(5) 0.9244(4) 0.3835(3) 0.0345(11) Uani 0.519(7) 1 d D U P C 2
H47' H 0.358707 0.949876 0.397532 0.041 Uiso 0.519(7) 1 calc R U P C 2
C48' C 0.5511(6) 0.9546(2) 0.3563(3) 0.0391(12) Uani 0.519(7) 1 d D U P C 2
H48' H 0.544864 1.000652 0.351374 0.047 Uiso 0.519(7) 1 calc R U P C 2
C49' C 0.6733(5) 0.9171(3) 0.3358(3) 0.0281(11) Uani 0.519(7) 1 d D U P C 2
H49' H 0.750535 0.937679 0.317909 0.034 Uiso 0.519(7) 1 calc R U P C 2
C50 C 0.93591(15) 0.83323(7) 0.31000(8) 0.0205(3) Uani 1 1 d . . . . .
C51 C 0.95468(17) 0.87017(8) 0.36016(8) 0.0265(3) Uani 1 1 d . . . . .
H51 H 0.883550 0.880533 0.396314 0.032 Uiso 1 1 calc R U . . .
C52 C 1.07615(19) 0.89185(9) 0.35768(10) 0.0355(4) Uani 1 1 d . . . . .
H52 H 1.087401 0.917076 0.392020 0.043 Uiso 1 1 calc R U . . .
C53 C 1.18055(19) 0.87703(10) 0.30574(11) 0.0413(5) Uani 1 1 d . . . . .
H53 H 1.263660 0.891839 0.304225 0.050 Uiso 1 1 calc R U . . .
C54 C 1.1636(2) 0.84072(12) 0.25623(11) 0.0484(5) Uani 1 1 d . . . . .
H54 H 1.235406 0.830148 0.220454 0.058 Uiso 1 1 calc R U . . .
C55 C 1.04184(17) 0.81931(10) 0.25809(9) 0.0353(4) Uani 1 1 d . . . . .
H55 H 1.031208 0.794726 0.223169 0.042 Uiso 1 1 calc R U . . .
C56 C 0.66681(18) 0.81948(8) 0.10150(8) 0.0293(4) Uani 1 1 d D U . . .
C57 C 0.7158(3) 0.88683(12) 0.08864(14) 0.0492(7) Uani 0.829(3) 1 d D U P D 1
H57A H 0.809749 0.882091 0.067302 0.074 Uiso 0.829(3) 1 calc R U P D 1
H57B H 0.702885 0.909089 0.129909 0.074 Uiso 0.829(3) 1 calc R U P D 1
H57C H 0.666289 0.912421 0.060494 0.074 Uiso 0.829(3) 1 calc R U P D 1
C58 C 0.5171(2) 0.83111(13) 0.13429(12) 0.0417(6) Uani 0.829(3) 1 d D U P D 1
H58A H 0.471916 0.859702 0.106370 0.063 Uiso 0.829(3) 1 calc R U P D 1
H58B H 0.505574 0.851543 0.176400 0.063 Uiso 0.829(3) 1 calc R U P D 1
H58C H 0.479598 0.789381 0.140711 0.063 Uiso 0.829(3) 1 calc R U P D 1
C59 C 0.6807(3) 0.78552(13) 0.03902(11) 0.0458(7) Uani 0.829(3) 1 d D U P D 1
H59A H 0.774389 0.775903 0.018403 0.069 Uiso 0.829(3) 1 calc R U P D 1
H59B H 0.637321 0.813554 0.010028 0.069 Uiso 0.829(3) 1 calc R U P D 1
H59C H 0.639661 0.744830 0.047686 0.069 Uiso 0.829(3) 1 calc R U P D 1
C59' C 0.7691(13) 0.8148(7) 0.0340(5) 0.046(2) Uani 0.171(3) 1 d D U P D 2
H59D H 0.801520 0.769147 0.024816 0.069 Uiso 0.171(3) 1 calc R U P D 2
H59E H 0.726174 0.833246 -0.000190 0.069 Uiso 0.171(3) 1 calc R U P D 2
H59F H 0.843136 0.839228 0.035360 0.069 Uiso 0.171(3) 1 calc R U P D 2
C57' C 0.6120(14) 0.8861(5) 0.1199(6) 0.047(2) Uani 0.171(3) 1 d D U P D 2
H57D H 0.570688 0.906625 0.085995 0.071 Uiso 0.171(3) 1 calc R U P D 2
H57E H 0.545860 0.885222 0.161022 0.071 Uiso 0.171(3) 1 calc R U P D 2
H57F H 0.682737 0.911127 0.125089 0.071 Uiso 0.171(3) 1 calc R U P D 2
C58' C 0.5567(12) 0.7785(6) 0.0918(6) 0.046(2) Uani 0.171(3) 1 d D U P D 2
H58D H 0.595474 0.734181 0.079526 0.070 Uiso 0.171(3) 1 calc R U P D 2
H58E H 0.489370 0.776923 0.132383 0.070 Uiso 0.171(3) 1 calc R U P D 2
H58F H 0.516399 0.798593 0.057393 0.070 Uiso 0.171(3) 1 calc R U P D 2
C60 C 0.91483(14) 0.61068(7) 0.16910(7) 0.0155(3) Uani 1 1 d . . . . .
H60 H 0.900927 0.586374 0.211591 0.019 Uiso 1 1 calc R U . . .
C61 C 0.84770(14) 0.57606(7) 0.12613(7) 0.0172(3) Uani 1 1 d . . . . .
C62 C 0.73269(15) 0.54862(7) 0.15482(8) 0.0223(3) Uani 1 1 d . . . . .
H62 H 0.701866 0.549087 0.200687 0.027 Uiso 1 1 calc R U . . .
C63 C 0.66232(16) 0.52050(8) 0.11718(9) 0.0290(4) Uani 1 1 d . . . . .
H63 H 0.583488 0.502203 0.137305 0.035 Uiso 1 1 calc R U . . .
C64 C 0.70708(18) 0.51915(8) 0.05032(9) 0.0306(4) Uani 1 1 d . . . . .
H64 H 0.658638 0.500309 0.024494 0.037 Uiso 1 1 calc R U . . .
C65 C 0.82229(17) 0.54527(8) 0.02131(8) 0.0281(4) Uani 1 1 d . . . . .
H65 H 0.853603 0.543869 -0.024504 0.034 Uiso 1 1 calc R U . . .
C66 C 0.89282(16) 0.57366(8) 0.05884(7) 0.0226(3) Uani 1 1 d . . . . .
H66 H 0.972085 0.591479 0.038524 0.027 Uiso 1 1 calc R U . . .
C67 C 1.06356(14) 0.60846(7) 0.14324(7) 0.0169(3) Uani 1 1 d . . . . .
C68 C 1.12843(16) 0.66386(8) 0.12728(8) 0.0242(3) Uani 1 1 d . . . . .
H68 H 1.078976 0.705425 0.129615 0.029 Uiso 1 1 calc R U . . .
C69 C 1.26611(17) 0.65906(9) 0.10777(9) 0.0323(4) Uani 1 1 d . . . . .
H69 H 1.309647 0.697227 0.096926 0.039 Uiso 1 1 calc R U . . .
C70 C 1.33887(16) 0.59842(10) 0.10430(8) 0.0334(4) Uani 1 1 d . . . . .
H70 H 1.432354 0.595082 0.092238 0.040 Uiso 1 1 calc R U . . .
C71 C 1.27488(16) 0.54300(9) 0.11844(8) 0.0288(4) Uani 1 1 d . . . . .
H71 H 1.324214 0.501383 0.115389 0.035 Uiso 1 1 calc R U . . .
C72 C 1.13889(15) 0.54816(8) 0.13706(7) 0.0218(3) Uani 1 1 d . . . . .
H72 H 1.095777 0.509689 0.145839 0.026 Uiso 1 1 calc R U . . .
C73 C 0.35014(18) 0.69234(9) 0.36208(9) 0.0348(4) Uani 1 1 d . . . . .
H73 H 0.431779 0.705968 0.365354 0.042 Uiso 1 1 calc R U . . .
C74 C 0.4597(2) 0.66546(13) 0.25194(10) 0.0511(6) Uani 1 1 d . . . . .
H74A H 0.534393 0.680238 0.265702 0.077 Uiso 1 1 calc R U . . .
H74B H 0.441217 0.692640 0.215387 0.077 Uiso 1 1 calc R U . . .
H74C H 0.481376 0.620065 0.238494 0.077 Uiso 1 1 calc R U . . .
C75 C 0.2250(2) 0.64771(17) 0.29578(12) 0.0677(8) Uani 1 1 d . . . . .
H75A H 0.237021 0.600180 0.293035 0.102 Uiso 1 1 calc R U . . .
H75B H 0.205979 0.666685 0.255329 0.102 Uiso 1 1 calc R U . . .
H75C H 0.151399 0.660807 0.332235 0.102 Uiso 1 1 calc R U . . .
C76 C 0.36008(18) 0.70603(9) 0.63905(9) 0.0309(4) Uani 1 1 d . . . . .
H76 H 0.278451 0.692016 0.636285 0.037 Uiso 1 1 calc R U . . .
C77 C 0.2415(2) 0.75309(12) 0.73983(11) 0.0565(6) Uani 1 1 d . . . . .
H77A H 0.170165 0.732690 0.728494 0.085 Uiso 1 1 calc R U . . .
H77B H 0.218584 0.800305 0.741974 0.085 Uiso 1 1 calc R U . . .
H77C H 0.254229 0.736173 0.782128 0.085 Uiso 1 1 calc R U . . .
C78 C 0.4819(2) 0.76357(12) 0.69757(12) 0.0525(6) Uani 1 1 d . . . . .
H78A H 0.558063 0.741271 0.667637 0.079 Uiso 1 1 calc R U . . .
H78B H 0.491845 0.756158 0.742276 0.079 Uiso 1 1 calc R U . . .
H78C H 0.476528 0.810336 0.687488 0.079 Uiso 1 1 calc R U . . .
H9P H 0.636(2) 0.7058(10) 0.5168(11) 0.040(6) Uiso 1 1 d . . . . .
H9Q H 0.688(3) 0.6985(13) 0.4498(14) 0.064(8) Uiso 1 1 d . . . . .
H10O H 0.955(3) 0.7755(15) 0.4398(15) 0.074(10) Uiso 1 1 d . . . . .
H10P H 1.069(4) 0.7401(16) 0.4324(16) 0.089(11) Uiso 1 1 d . . . . .
H11O H 1.142(3) 0.6319(13) 0.4628(14) 0.068(8) Uiso 1 1 d . . . . .
H11P H 1.090(2) 0.6123(11) 0.5255(12) 0.044(6) Uiso 1 1 d . . . . .
H12O H 0.798(2) 0.5478(12) 0.4981(12) 0.051(7) Uiso 1 1 d . . . . .
H12P H 0.746(2) 0.5745(10) 0.5545(11) 0.041(6) Uiso 1 1 d . . . . .
H13O H 1.120(3) 0.4362(14) 0.2771(13) 0.070(8) Uiso 1 1 d . . . . .
H13P H 1.082(3) 0.4998(14) 0.2560(12) 0.061(8) Uiso 1 1 d . . . . .
H14O H 1.057(2) 0.4873(11) 0.4257(11) 0.043(6) Uiso 1 1 d . . . . .
H14P H 1.014(2) 0.5474(13) 0.4050(11) 0.049(7) Uiso 1 1 d . . . . .
H15O H 0.711(2) 0.4430(11) 0.4504(10) 0.037(5) Uiso 1 1 d . . . . .
H15P H 0.666(3) 0.5056(14) 0.4273(13) 0.068(8) Uiso 1 1 d . . . . .
H16O H 0.687(3) 0.4564(14) 0.2997(14) 0.078(9) Uiso 1 1 d . . . . .
H16P H 0.820(3) 0.4279(13) 0.2589(14) 0.067(8) Uiso 1 1 d . . . . .
O17 O 0.53623(12) 0.49665(7) 0.29969(6) 0.0336(3) Uani 1 1 d . . . . .
H17O H 0.528(3) 0.5255(16) 0.3363(16) 0.087(10) Uiso 1 1 d . . . . .
H17P H 0.478(3) 0.4678(14) 0.3191(14) 0.073(8) Uiso 1 1 d . . . . .
O18 O 0.54397(12) 0.56793(6) 0.40661(6) 0.0274(3) Uani 1 1 d . . . . .
H18O H 0.587(2) 0.5991(12) 0.3916(11) 0.045(6) Uiso 1 1 d . . . . .
H18P H 0.484(3) 0.5826(12) 0.4418(13) 0.056(7) Uiso 1 1 d . . . . .
O19 O 0.36424(12) 0.63038(6) 0.50805(6) 0.0283(3) Uani 1 1 d . . . . .
H19O H 0.329(2) 0.6632(13) 0.4846(13) 0.059(7) Uiso 1 1 d . . . . .
H19P H 0.396(2) 0.6522(11) 0.5384(11) 0.044(6) Uiso 1 1 d . . . . .
O20 O 0.62867(12) 0.59015(6) 0.63285(6) 0.0257(2) Uani 1 1 d . . . . .
H20O H 0.582(2) 0.6231(12) 0.6230(11) 0.045(7) Uiso 1 1 d . . . . .
H20P H 0.685(2) 0.6042(11) 0.6517(11) 0.048(6) Uiso 1 1 d . . . . .
N1 N 0.34424(14) 0.67057(8) 0.30577(7) 0.0355(4) Uani 1 1 d . . . . .
O21 O 0.25847(12) 0.69689(6) 0.41201(6) 0.0355(3) Uani 1 1 d . . . . .
N2 N 0.36271(16) 0.73837(8) 0.69062(7) 0.0362(4) Uani 1 1 d . . . . .
O22 O 0.45757(12) 0.69240(6) 0.59335(6) 0.0325(3) Uani 1 1 d . . . . .
C79 C 0.2424(9) 0.8646(4) 0.0012(4) 0.039(2) Uani 0.645(18) 1 d D . P E 1
H79 H 0.202286 0.878588 -0.036314 0.047 Uiso 0.645(18) 1 calc R U P E 1
Cl1 Cl 0.3575(6) 0.79834(13) -0.0259(2) 0.0471(7) Uani 0.645(18) 1 d D . P E 1
Cl2 Cl 0.3173(3) 0.93089(9) 0.01735(10) 0.0476(8) Uani 0.645(18) 1 d D . P E 1
Cl3 Cl 0.1124(3) 0.84208(18) 0.0634(2) 0.0636(6) Uani 0.645(18) 1 d D . P E 1
C79' C 0.2233(18) 0.8646(6) 0.0056(8) 0.048(5) Uani 0.355(18) 1 d D . P E 2
H79' H 0.160408 0.876409 -0.023047 0.058 Uiso 0.355(18) 1 calc R U P E 2
Cl1' Cl 0.3381(12) 0.7996(4) -0.0249(5) 0.073(2) Uani 0.355(18) 1 d D . P E 2
Cl2' Cl 0.2956(9) 0.9320(3) 0.0213(4) 0.120(4) Uani 0.355(18) 1 d D . P E 2
Cl3' Cl 0.1413(12) 0.8425(3) 0.0838(7) 0.086(3) Uani 0.355(18) 1 d D . P E 2

loop_
_atom_site_aniso_label
_atom_site_aniso_U_11
_atom_site_aniso_U_22
_atom_site_aniso_U_33
_atom_site_aniso_U_23
_atom_site_aniso_U_13
_atom_site_aniso_U_12
Mg1 0.0200(2) 0.0160(2) 0.0123(2) -0.00188(18) -0.00559(19) -0.00154(19)
Mg2 0.0195(2) 0.0148(2) 0.0144(2) -0.00076(18) -0.00482(19) -0.00183(19)
P1 0.01777(18) 0.01250(17) 0.01107(17) -0.00148(13) -0.00350(13) -0.00205(14)
P2 0.01663(18) 0.01472(18) 0.01088(17) -0.00035(13) -0.00426(13) -0.00206(14)
O1 0.0178(5) 0.0133(5) 0.0126(5) -0.0025(4) -0.0035(4) -0.0020(4)
O2 0.0208(5) 0.0152(5) 0.0141(5) -0.0001(4) -0.0029(4) -0.0010(4)
O3 0.0222(5) 0.0165(5) 0.0142(5) -0.0020(4) -0.0059(4) -0.0005(4)
O4 0.0207(5) 0.0185(5) 0.0157(5) -0.0018(4) -0.0029(4) -0.0055(4)
O5 0.0157(5) 0.0173(5) 0.0126(5) 0.0011(4) -0.0045(4) -0.0016(4)
O6 0.0192(5) 0.0198(5) 0.0129(5) -0.0017(4) -0.0057(4) -0.0006(4)
O7 0.0239(5) 0.0158(5) 0.0158(5) 0.0000(4) -0.0072(4) -0.0030(4)
O8 0.0168(5) 0.0199(5) 0.0169(5) 0.0002(4) -0.0036(4) -0.0024(4)
O9 0.0237(6) 0.0276(6) 0.0171(6) -0.0052(5) -0.0069(5) 0.0025(5)
O10 0.0397(8) 0.0211(6) 0.0248(6) 0.0029(5) -0.0091(6) -0.0089(6)
O11 0.0191(6) 0.0255(6) 0.0147(5) -0.0006(4) -0.0039(4) -0.0040(4)
O12 0.0221(6) 0.0198(6) 0.0164(5) -0.0028(4) -0.0037(5) -0.0046(4)
O13 0.0298(6) 0.0205(6) 0.0177(5) 0.0026(4) -0.0024(5) -0.0024(5)
O14 0.0283(6) 0.0165(6) 0.0274(6) -0.0026(5) -0.0151(5) 0.0000(5)
O15 0.0218(6) 0.0212(6) 0.0200(5) 0.0019(4) -0.0026(4) -0.0014(5)
O16 0.0287(7) 0.0269(6) 0.0250(6) -0.0028(5) -0.0105(5) -0.0056(5)
C1 0.0186(7) 0.0131(7) 0.0147(7) -0.0025(5) -0.0037(5) -0.0023(5)
C2 0.0228(8) 0.0147(7) 0.0160(7) -0.0002(6) -0.0044(6) -0.0049(6)
C3 0.0347(9) 0.0185(7) 0.0130(7) 0.0006(6) 0.0030(6) -0.0017(7)
C4 0.0486(11) 0.0167(8) 0.0236(8) -0.0013(7) 0.0074(8) 0.0046(7)
C5 0.0426(10) 0.0132(7) 0.0218(8) 0.0028(6) 0.0016(7) 0.0008(7)
C6 0.0253(8) 0.0166(7) 0.0143(7) 0.0008(6) -0.0023(6) -0.0048(6)
C7 0.0207(7) 0.0143(7) 0.0117(6) -0.0003(5) -0.0029(5) -0.0022(6)
C8 0.0194(7) 0.0117(7) 0.0178(7) 0.0007(5) -0.0028(6) -0.0007(5)
C9 0.0249(8) 0.0307(9) 0.0216(8) -0.0017(7) -0.0074(6) -0.0029(7)
C10 0.0213(8) 0.0391(10) 0.0384(10) -0.0030(8) -0.0092(7) -0.0080(7)
C11 0.0196(8) 0.0273(9) 0.0370(10) 0.0029(7) 0.0026(7) -0.0045(7)
C12 0.0294(9) 0.0341(9) 0.0201(8) 0.0047(7) 0.0011(7) -0.0049(7)
C13 0.0252(8) 0.0287(8) 0.0178(7) 0.0016(6) -0.0038(6) -0.0063(7)
C14 0.0169(7) 0.0227(8) 0.0135(7) 0.0006(6) -0.0002(5) -0.0038(6)
C15 0.0229(8) 0.0260(8) 0.0229(8) -0.0002(6) -0.0025(6) -0.0019(7)
C16 0.0245(9) 0.0384(10) 0.0360(10) 0.0044(8) -0.0087(7) 0.0049(7)
C17 0.0263(9) 0.0567(13) 0.0396(11) -0.0042(9) -0.0182(8) -0.0028(9)
C18 0.0357(10) 0.0451(11) 0.0460(11) -0.0141(9) -0.0207(9) -0.0037(9)
C19 0.0286(9) 0.0269(9) 0.0318(9) -0.0067(7) -0.0106(7) -0.0016(7)
C20 0.020(3) 0.0208(19) 0.026(2) -0.0038(16) 0.002(2) 0.010(2)
C21 0.057(4) 0.036(3) 0.037(3) -0.014(2) -0.006(3) 0.016(3)
C22 0.028(3) 0.051(3) 0.072(4) -0.034(3) -0.007(2) 0.013(2)
C23 0.067(5) 0.028(2) 0.055(3) 0.002(2) 0.009(3) 0.019(3)
C20' 0.031(3) 0.0220(18) 0.029(2) 0.0007(15) -0.001(2) 0.008(2)
C21' 0.060(4) 0.028(2) 0.028(2) -0.0117(17) -0.002(2) 0.007(3)
C22' 0.051(4) 0.032(3) 0.041(3) -0.0036(19) -0.006(2) 0.010(2)
C23' 0.063(4) 0.0165(18) 0.039(2) -0.0047(15) 0.007(2) 0.013(2)
C24 0.0251(8) 0.0136(7) 0.0135(7) 0.0005(5) -0.0012(6) -0.0032(6)
C25 0.0280(8) 0.0161(7) 0.0162(7) 0.0055(6) -0.0063(6) -0.0034(6)
C26 0.0370(10) 0.0327(9) 0.0272(9) -0.0038(7) -0.0031(7) -0.0137(8)
C27 0.0526(12) 0.0459(12) 0.0343(10) -0.0020(9) -0.0126(9) -0.0274(10)
C28 0.0340(10) 0.0413(11) 0.0380(10) 0.0147(8) -0.0153(8) -0.0187(8)
C29 0.0257(9) 0.0326(9) 0.0372(10) 0.0106(8) -0.0048(7) -0.0016(7)
C30 0.0296(9) 0.0215(8) 0.0255(8) 0.0020(6) -0.0057(7) -0.0016(7)
C31 0.0216(7) 0.0184(7) 0.0135(7) 0.0014(6) -0.0005(6) -0.0021(6)
C32 0.0215(8) 0.0199(8) 0.0288(8) 0.0044(6) -0.0025(6) -0.0035(6)
C33 0.0268(9) 0.0229(8) 0.0380(10) 0.0117(7) -0.0009(7) 0.0005(7)
C34 0.0271(9) 0.0375(10) 0.0269(9) 0.0103(7) -0.0052(7) 0.0045(7)
C35 0.0251(9) 0.0394(10) 0.0239(8) -0.0009(7) -0.0059(7) -0.0053(7)
C36 0.0287(9) 0.0246(8) 0.0204(8) 0.0016(6) -0.0039(6) -0.0077(7)
C37 0.0132(7) 0.0162(7) 0.0130(7) 0.0018(5) -0.0036(5) -0.0022(5)
C38 0.0164(7) 0.0167(7) 0.0154(7) -0.0020(5) -0.0034(5) -0.0035(6)
C39 0.0218(8) 0.0141(7) 0.0216(7) -0.0016(6) -0.0054(6) 0.0014(6)
C40 0.0210(8) 0.0204(7) 0.0176(7) 0.0018(6) -0.0059(6) -0.0003(6)
C41 0.0202(7) 0.0223(8) 0.0140(7) -0.0020(6) -0.0055(6) -0.0009(6)
C42 0.0141(7) 0.0153(7) 0.0134(7) -0.0006(5) -0.0013(5) -0.0012(5)
C43 0.0201(7) 0.0163(7) 0.0188(7) -0.0044(6) -0.0064(6) -0.0016(6)
C44 0.020(2) 0.027(3) 0.023(3) -0.014(2) -0.0095(18) 0.001(2)
C45 0.030(2) 0.031(3) 0.0207(18) -0.006(2) -0.0092(14) 0.002(2)
C46 0.0269(19) 0.036(3) 0.0280(18) -0.006(3) -0.0125(14) 0.007(2)
C47 0.025(2) 0.036(2) 0.031(2) -0.0101(18) -0.0126(17) 0.0100(19)
C48 0.029(2) 0.031(2) 0.037(2) -0.0140(18) -0.0158(18) 0.0067(16)
C49 0.0273(19) 0.0236(19) 0.025(2) -0.010(2) -0.0144(18) 0.0038(15)
C44' 0.026(2) 0.022(2) 0.025(3) -0.0112(19) -0.0120(18) 0.0058(19)
C45' 0.0230(16) 0.031(2) 0.0204(17) -0.007(2) -0.0085(13) 0.0062(19)
C46' 0.0270(18) 0.038(2) 0.0304(18) -0.010(2) -0.0075(14) 0.006(2)
C47' 0.0317(18) 0.035(2) 0.037(2) -0.014(2) -0.0123(16) 0.011(2)
C48' 0.040(3) 0.029(2) 0.050(3) -0.022(2) -0.019(3) 0.013(2)
C49' 0.030(2) 0.026(2) 0.033(3) -0.013(2) -0.016(2) 0.0047(16)
C50 0.0226(8) 0.0164(7) 0.0250(8) 0.0009(6) -0.0100(6) -0.0037(6)
C51 0.0317(9) 0.0205(8) 0.0316(9) -0.0029(7) -0.0155(7) -0.0034(7)
C52 0.0431(11) 0.0283(9) 0.0456(11) 0.0017(8) -0.0284(9) -0.0109(8)
C53 0.0304(10) 0.0445(11) 0.0575(13) 0.0086(10) -0.0208(9) -0.0210(9)
C54 0.0277(10) 0.0639(14) 0.0526(13) -0.0068(11) -0.0017(9) -0.0138(10)
C55 0.0269(9) 0.0445(11) 0.0364(10) -0.0086(8) -0.0057(7) -0.0117(8)
C56 0.0356(9) 0.0273(9) 0.0276(8) 0.0016(7) -0.0162(7) 0.0041(7)
C57 0.0638(17) 0.0395(13) 0.0523(15) 0.0251(11) -0.0330(13) -0.0078(12)
C58 0.0342(12) 0.0480(14) 0.0435(13) 0.0016(11) -0.0179(10) 0.0107(10)
C59 0.0590(16) 0.0513(14) 0.0277(11) -0.0023(10) -0.0237(11) 0.0213(12)
C59' 0.056(4) 0.045(4) 0.036(4) 0.015(3) -0.020(3) 0.013(4)
C57' 0.057(4) 0.043(3) 0.043(4) 0.006(3) -0.024(3) 0.014(3)
C58' 0.049(4) 0.050(4) 0.045(4) 0.004(4) -0.026(3) 0.006(3)
C60 0.0180(7) 0.0163(7) 0.0118(6) -0.0011(5) -0.0028(5) -0.0006(6)
C61 0.0178(7) 0.0145(7) 0.0188(7) -0.0041(6) -0.0050(6) 0.0033(6)
C62 0.0213(8) 0.0209(8) 0.0239(8) -0.0007(6) -0.0044(6) 0.0002(6)
C63 0.0216(8) 0.0233(8) 0.0450(11) 0.0001(7) -0.0138(7) -0.0022(7)
C64 0.0344(10) 0.0242(8) 0.0411(10) -0.0082(7) -0.0255(8) 0.0022(7)
C65 0.0373(10) 0.0267(9) 0.0225(8) -0.0082(7) -0.0139(7) 0.0044(7)
C66 0.0248(8) 0.0238(8) 0.0189(7) -0.0034(6) -0.0051(6) 0.0002(6)
C67 0.0181(7) 0.0218(7) 0.0102(6) -0.0021(5) -0.0031(5) 0.0012(6)
C68 0.0221(8) 0.0240(8) 0.0252(8) 0.0031(6) -0.0035(6) -0.0016(6)
C69 0.0228(9) 0.0391(10) 0.0335(9) 0.0082(8) -0.0020(7) -0.0090(7)
C70 0.0167(8) 0.0505(11) 0.0280(9) 0.0101(8) 0.0004(7) 0.0023(8)
C71 0.0255(9) 0.0352(9) 0.0200(8) 0.0032(7) -0.0006(6) 0.0097(7)
C72 0.0252(8) 0.0225(8) 0.0159(7) 0.0012(6) -0.0032(6) 0.0020(6)
C73 0.0266(9) 0.0412(11) 0.0370(10) 0.0094(8) -0.0070(8) -0.0101(8)
C74 0.0335(11) 0.0745(16) 0.0383(11) 0.0071(11) 0.0019(9) -0.0004(10)
C75 0.0412(13) 0.125(3) 0.0413(13) -0.0144(14) -0.0077(10) -0.0264(14)
C76 0.0279(9) 0.0310(9) 0.0345(10) 0.0055(8) -0.0103(7) -0.0021(7)
C77 0.0640(15) 0.0539(14) 0.0386(12) 0.0002(10) 0.0063(11) 0.0105(12)
C78 0.0685(15) 0.0508(13) 0.0483(13) -0.0024(10) -0.0316(11) -0.0105(11)
O17 0.0289(7) 0.0413(8) 0.0320(7) 0.0050(6) -0.0069(5) -0.0119(6)
O18 0.0192(6) 0.0250(6) 0.0361(7) 0.0001(5) -0.0011(5) -0.0056(5)
O19 0.0264(6) 0.0325(7) 0.0265(6) 0.0021(5) -0.0064(5) -0.0058(5)
O20 0.0204(6) 0.0318(7) 0.0260(6) -0.0021(5) -0.0057(5) -0.0066(5)
N1 0.0250(8) 0.0492(10) 0.0302(8) 0.0066(7) -0.0033(6) -0.0036(7)
O21 0.0314(7) 0.0435(8) 0.0299(7) 0.0062(6) -0.0034(5) -0.0074(6)
N2 0.0437(9) 0.0350(9) 0.0285(8) 0.0013(7) -0.0078(7) 0.0009(7)
O22 0.0278(6) 0.0393(7) 0.0297(6) -0.0008(5) -0.0075(5) 0.0005(5)
C79 0.036(3) 0.044(5) 0.039(3) 0.004(3) -0.014(2) 0.000(2)
Cl1 0.0457(11) 0.0310(11) 0.0602(13) -0.0080(8) -0.0029(7) -0.0014(7)
Cl2 0.0473(9) 0.0342(9) 0.0627(14) -0.0093(7) -0.0136(6) -0.0046(5)
Cl3 0.0632(10) 0.0630(9) 0.0569(12) 0.0047(8) -0.0007(8) -0.0034(7)
C79' 0.041(7) 0.033(7) 0.080(11) 0.000(6) -0.028(6) -0.011(5)
Cl1' 0.061(4) 0.081(4) 0.082(3) -0.024(2) -0.015(2) -0.018(2)
Cl2' 0.056(2) 0.095(4) 0.205(8) -0.079(5) -0.003(2) -0.0199(18)
Cl3' 0.081(4) 0.0658(18) 0.082(4) 0.025(2) 0.029(3) 0.005(2)

loop_
_atom_type_symbol
_atom_type_description
_atom_type_scat_dispersion_real
_atom_type_scat_dispersion_imag
_atom_type_scat_source
C C 0.0033 0.0016 'International Tables Vol C Tables 4.2.6.8 and 6.1.1.4'
H H 0.0000 0.0000 'International Tables Vol C Tables 4.2.6.8 and 6.1.1.4'
Cl Cl 0.1484 0.1585 'International Tables Vol C Tables 4.2.6.8 and 6.1.1.4'
Mg Mg 0.0486 0.0363 'International Tables Vol C Tables 4.2.6.8 and 6.1.1.4'
N N 0.0061 0.0033 'International Tables Vol C Tables 4.2.6.8 and 6.1.1.4'
O O 0.0106 0.0060 'International Tables Vol C Tables 4.2.6.8 and 6.1.1.4'
P P 0.1023 0.0942 'International Tables Vol C Tables 4.2.6.8 and 6.1.1.4'

loop_
_geom_angle_atom_site_label_1
_geom_angle_atom_site_label_2
_geom_angle_atom_site_label_3
_geom_angle
_geom_angle_site_symmetry_1
_geom_angle_site_symmetry_3
O3 Mg1 O6 178.83(5) . .
O3 Mg1 O9 91.37(5) . .
O6 Mg1 O9 89.75(5) . .
O3 Mg1 O11 92.00(5) . .
O6 Mg1 O11 86.89(5) . .
O9 Mg1 O11 176.44(5) . .
O3 Mg1 O10 89.79(5) . .
O6 Mg1 O10 89.78(5) . .
O9 Mg1 O10 94.75(6) . .
O11 Mg1 O10 86.41(6) . .
O3 Mg1 O12 90.53(5) . .
O6 Mg1 O12 89.74(5) . .
O9 Mg1 O12 93.73(5) . .
O11 Mg1 O12 85.10(5) . .
O10 Mg1 O12 171.50(6) . .
O7 Mg2 O2 176.07(5) . 2_766
O7 Mg2 O14 89.15(5) . .
O2 Mg2 O14 87.02(5) 2_766 .
O7 Mg2 O15 89.60(5) . .
O2 Mg2 O15 89.68(5) 2_766 .
O14 Mg2 O15 92.12(5) . .
O7 Mg2 O13 89.74(5) . .
O2 Mg2 O13 91.03(5) 2_766 .
O14 Mg2 O13 88.57(5) . .
O15 Mg2 O13 179.04(5) . .
O7 Mg2 O16 92.14(5) . .
O2 Mg2 O16 91.75(5) 2_766 .
O14 Mg2 O16 175.76(6) . .
O15 Mg2 O16 91.93(5) . .
O13 Mg2 O16 87.40(5) . .
O3 P1 O2 113.53(6) . .
O3 P1 O4 111.93(6) . .
O2 P1 O4 113.22(6) . .
O3 P1 O1 108.68(5) . .
O2 P1 O1 101.54(5) . .
O4 P1 O1 107.12(5) . .
O7 P2 O6 112.58(6) . .
O7 P2 O8 112.99(6) . .
O6 P2 O8 112.83(6) . .
O7 P2 O5 107.19(5) . .
O6 P2 O5 102.49(5) . .
O8 P2 O5 107.96(5) . .
C1 O1 P1 122.57(9) . .
P1 O2 Mg2 131.27(6) . 2_766
P1 O3 Mg1 133.32(6) . .
C37 O5 P2 123.37(8) . .
P2 O6 Mg1 137.94(6) . .
P2 O7 Mg2 137.86(6) . .
Mg1 O9 H9P 123.1(15) . .
Mg1 O9 H9Q 108.0(18) . .
H9P O9 H9Q 111(2) . .
Mg1 O10 H10O 121(2) . .
Mg1 O10 H10P 118(2) . .
H10O O10 H10P 106(3) . .
Mg1 O11 H11O 114.9(18) . .
Mg1 O11 H11P 109.5(15) . .
H11O O11 H11P 106(2) . .
Mg1 O12 H12O 119.7(18) . .
Mg1 O12 H12P 112.3(14) . .
H12O O12 H12P 104(2) . .
Mg2 O13 H13O 108.1(16) . .
Mg2 O13 H13P 113.3(17) . .
H13O O13 H13P 101(2) . .
Mg2 O14 H14O 124.4(15) . .
Mg2 O14 H14P 118.7(17) . .
H14O O14 H14P 112(2) . .
Mg2 O15 H15O 114.1(13) . .
Mg2 O15 H15P 114.6(18) . .
H15O O15 H15P 107(2) . .
Mg2 O16 H16O 115.3(16) . .
Mg2 O16 H16P 107.6(19) . .
H16O O16 H16P 115(3) . .
O1 C1 C6 118.80(12) . .
O1 C1 C2 119.71(12) . .
C6 C1 C2 121.25(13) . .
C3 C2 C1 118.00(13) . .
C3 C2 C7 120.59(13) . .
C1 C2 C7 121.38(13) . .
C2 C3 C4 122.69(14) . .
C2 C3 H3 118.7 . .
C4 C3 H3 118.7 . .
C5 C4 C3 117.20(15) . .
C5 C4 C20' 123.3(2) . .
C3 C4 C20' 118.6(3) . .
C5 C4 C20 120.2(3) . .
C3 C4 C20 121.2(3) . .
C4 C5 C6 122.29(15) . .
C4 C5 H5 118.9 . .
C6 C5 H5 118.9 . .
C5 C6 C1 118.52(13) . .
C5 C6 C24 121.75(13) . .
C1 C6 C24 119.58(13) . .
C2 C7 C14 113.82(12) . .
C2 C7 C8 111.06(12) . .
C14 C7 C8 111.81(11) . .
C2 C7 H7 106.5 . .
C14 C7 H7 106.5 . .
C8 C7 H7 106.5 . .
C13 C8 C9 118.05(14) . .
C13 C8 C7 122.78(13) . .
C9 C8 C7 119.17(13) . .
C10 C9 C8 120.94(15) . .
C10 C9 H9 119.5 . .
C8 C9 H9 119.5 . .
C9 C10 C11 120.65(16) . .
C9 C10 H10 119.7 . .
C11 C10 H10 119.7 . .
C12 C11 C10 119.04(15) . .
C12 C11 H11 120.5 . .
C10 C11 H11 120.5 . .
C11 C12 C13 120.56(16) . .
C11 C12 H12 119.7 . .
C13 C12 H12 119.7 . .
C8 C13 C12 120.75(15) . .
C8 C13 H13 119.6 . .
C12 C13 H13 119.6 . .
C19 C14 C15 118.19(14) . .
C19 C14 C7 123.17(14) . .
C15 C14 C7 118.50(13) . .
C16 C15 C14 120.90(16) . .
C16 C15 H15 119.5 . .
C14 C15 H15 119.5 . .
C17 C16 C15 120.32(17) . .
C17 C16 H16 119.8 . .
C15 C16 H16 119.8 . .
C16 C17 C18 119.33(17) . .
C16 C17 H17 120.3 . .
C18 C17 H17 120.3 . .
C17 C18 C19 120.88(17) . .
C17 C18 H18 119.6 . .
C19 C18 H18 119.6 . .
C14 C19 C18 120.36(17) . .
C14 C19 H19 119.8 . .
C18 C19 H19 119.8 . .
C22 C20 C21 109.1(5) . .
C22 C20 C23 109.6(5) . .
C21 C20 C23 106.8(6) . .
C22 C20 C4 114.6(5) . .
C21 C20 C4 105.7(5) . .
C23 C20 C4 110.7(4) . .
C20 C21 H21A 109.5 . .
C20 C21 H21B 109.5 . .
H21A C21 H21B 109.5 . .
C20 C21 H21C 109.5 . .
H21A C21 H21C 109.5 . .
H21B C21 H21C 109.5 . .
C20 C22 H22A 109.5 . .
C20 C22 H22B 109.5 . .
H22A C22 H22B 109.5 . .
C20 C22 H22C 109.5 . .
H22A C22 H22C 109.5 . .
H22B C22 H22C 109.5 . .
C20 C23 H23A 109.5 . .
C20 C23 H23B 109.5 . .
H23A C23 H23B 109.5 . .
C20 C23 H23C 109.5 . .
H23A C23 H23C 109.5 . .
H23B C23 H23C 109.5 . .
C22' C20' C4 102.5(4) . .
C22' C20' C23' 108.6(4) . .
C4 C20' C23' 112.9(4) . .
C22' C20' C21' 107.3(4) . .
C4 C20' C21' 115.9(4) . .
C23' C20' C21' 109.0(5) . .
C20' C21' H21D 109.5 . .
C20' C21' H21E 109.5 . .
H21D C21' H21E 109.5 . .
C20' C21' H21F 109.5 . .
H21D C21' H21F 109.5 . .
H21E C21' H21F 109.5 . .
C20' C22' H22D 109.5 . .
C20' C22' H22E 109.5 . .
H22D C22' H22E 109.5 . .
C20' C22' H22F 109.5 . .
H22D C22' H22F 109.5 . .
H22E C22' H22F 109.5 . .
C20' C23' H23D 109.5 . .
C20' C23' H23E 109.5 . .
H23D C23' H23E 109.5 . .
C20' C23' H23F 109.5 . .
H23D C23' H23F 109.5 . .
H23E C23' H23F 109.5 . .
C25 C24 C31 114.19(12) . .
C25 C24 C6 110.76(12) . .
C31 C24 C6 112.31(12) . .
C25 C24 H24 106.3 . .
C31 C24 H24 106.3 . .
C6 C24 H24 106.3 . .
C26 C25 C30 118.22(15) . .
C26 C25 C24 122.31(14) . .
C30 C25 C24 119.47(14) . .
C27 C26 C25 120.64(17) . .
C27 C26 H26 119.7 . .
C25 C26 H26 119.7 . .
C28 C27 C26 120.77(17) . .
C28 C27 H27 119.6 . .
C26 C27 H27 119.6 . .
C27 C28 C29 119.17(17) . .
C27 C28 H28 120.4 . .
C29 C28 H28 120.4 . .
C28 C29 C30 120.33(17) . .
C28 C29 H29 119.8 . .
C30 C29 H29 119.8 . .
C29 C30 C25 120.86(16) . .
C29 C30 H30 119.6 . .
C25 C30 H30 119.6 . .
C32 C31 C36 118.02(14) . .
C32 C31 C24 124.12(14) . .
C36 C31 C24 117.83(13) . .
C31 C32 C33 120.77(15) . .
C31 C32 H32 119.6 . .
C33 C32 H32 119.6 . .
C34 C33 C32 120.42(15) . .
C34 C33 H33 119.8 . .
C32 C33 H33 119.8 . .
C33 C34 C35 119.33(16) . .
C33 C34 H34 120.3 . .
C35 C34 H34 120.3 . .
C36 C35 C34 120.30(16) . .
C36 C35 H35 119.8 . .
C34 C35 H35 119.8 . .
C35 C36 C31 121.14(15) . .
C35 C36 H36 119.4 . .
C31 C36 H36 119.4 . .
O5 C37 C38 118.97(12) . .
O5 C37 C42 119.62(12) . .
C38 C37 C42 121.14(13) . .
C39 C38 C37 118.32(13) . .
C39 C38 C43 120.99(13) . .
C37 C38 C43 120.63(13) . .
C40 C39 C38 122.54(14) . .
C40 C39 H39 118.7 . .
C38 C39 H39 118.7 . .
C39 C40 C41 117.35(13) . .
C39 C40 C56 120.13(14) . .
C41 C40 C56 122.49(13) . .
C40 C41 C42 122.36(13) . .
C40 C41 H41 118.8 . .
C42 C41 H41 118.8 . .
C41 C42 C37 118.25(13) . .
C41 C42 C60 121.48(12) . .
C37 C42 C60 120.22(12) . .
C44' C43 C38 110.4(6) . .
C44' C43 C50 117.5(5) . .
C38 C43 C50 112.68(12) . .
C38 C43 C44 108.9(6) . .
C50 C43 C44 111.3(4) . .
C38 C43 H43 107.9 . .
C50 C43 H43 107.9 . .
C44 C43 H43 107.9 . .
C45 C44 C49 118.3(7) . .
C45 C44 C43 119.9(6) . .
C49 C44 C43 121.5(6) . .
C44 C45 C46 123.1(6) . .
C44 C45 H45 118.5 . .
C46 C45 H45 118.5 . .
C45 C46 C47 118.2(5) . .
C45 C46 H46 120.9 . .
C47 C46 H46 120.9 . .
C48 C47 C46 120.3(4) . .
C48 C47 H47 119.9 . .
C46 C47 H47 119.9 . .
C47 C48 C49 120.2(5) . .
C47 C48 H48 119.9 . .
C49 C48 H48 119.9 . .
C48 C49 C44 119.8(6) . .
C48 C49 H49 120.1 . .
C44 C49 H49 120.1 . .
C49' C44' C45' 119.6(7) . .
C49' C44' C43 123.1(6) . .
C45' C44' C43 117.3(6) . .
C46' C45' C44' 120.9(5) . .
C46' C45' H45' 119.6 . .
C44' C45' H45' 119.6 . .
C47' C46' C45' 119.1(5) . .
C47' C46' H46' 120.4 . .
C45' C46' H46' 120.4 . .
C48' C47' C46' 121.2(4) . .
C48' C47' H47' 119.4 . .
C46' C47' H47' 119.4 . .
C47' C48' C49' 119.7(5) . .
C47' C48' H48' 120.2 . .
C49' C48' H48' 120.2 . .
C44' C49' C48' 119.4(6) . .
C44' C49' H49' 120.3 . .
C48' C49' H49' 120.3 . .
C55 C50 C51 117.91(15) . .
C55 C50 C43 122.36(14) . .
C51 C50 C43 119.57(14) . .
C52 C51 C50 120.69(17) . .
C52 C51 H51 119.7 . .
C50 C51 H51 119.7 . .
C53 C52 C51 120.43(17) . .
C53 C52 H52 119.8 . .
C51 C52 H52 119.8 . .
C54 C53 C52 119.50(17) . .
C54 C53 H53 120.2 . .
C52 C53 H53 120.2 . .
C53 C54 C55 120.40(19) . .
C53 C54 H54 119.8 . .
C55 C54 H54 119.8 . .
C50 C55 C54 121.06(17) . .
C50 C55 H55 119.5 . .
C54 C55 H55 119.5 . .
C59 C56 C57 110.5(2) . .
C57' C56 C40 116.3(5) . .
C59 C56 C40 113.45(15) . .
C57 C56 C40 110.55(15) . .
C59 C56 C58 107.93(18) . .
C57 C56 C58 106.40(19) . .
C40 C56 C58 107.68(15) . .
C57' C56 C58' 110.8(8) . .
C40 C56 C58' 105.8(5) . .
C57' C56 C59' 113.9(8) . .
C40 C56 C59' 105.6(4) . .
C58' C56 C59' 103.3(8) . .
C56 C57 H57A 109.5 . .
C56 C57 H57B 109.5 . .
H57A C57 H57B 109.5 . .
C56 C57 H57C 109.5 . .
H57A C57 H57C 109.5 . .
H57B C57 H57C 109.5 . .
C56 C58 H58A 109.5 . .
C56 C58 H58B 109.5 . .
H58A C58 H58B 109.5 . .
C56 C58 H58C 109.5 . .
H58A C58 H58C 109.5 . .
H58B C58 H58C 109.5 . .
C56 C59 H59A 109.5 . .
C56 C59 H59B 109.5 . .
H59A C59 H59B 109.5 . .
C56 C59 H59C 109.5 . .
H59A C59 H59C 109.5 . .
H59B C59 H59C 109.5 . .
C56 C59' H59D 109.5 . .
C56 C59' H59E 109.5 . .
H59D C59' H59E 109.5 . .
C56 C59' H59F 109.5 . .
H59D C59' H59F 109.5 . .
H59E C59' H59F 109.5 . .
C56 C57' H57D 109.5 . .
C56 C57' H57E 109.5 . .
H57D C57' H57E 109.5 . .
C56 C57' H57F 109.5 . .
H57D C57' H57F 109.5 . .
H57E C57' H57F 109.5 . .
C56 C58' H58D 109.5 . .
C56 C58' H58E 109.5 . .
H58D C58' H58E 109.5 . .
C56 C58' H58F 109.5 . .
H58D C58' H58F 109.5 . .
H58E C58' H58F 109.5 . .
C61 C60 C67 113.18(11) . .
C61 C60 C42 111.11(12) . .
C67 C60 C42 112.80(12) . .
C61 C60 H60 106.4 . .
C67 C60 H60 106.4 . .
C42 C60 H60 106.4 . .
C62 C61 C66 118.75(14) . .
C62 C61 C60 118.46(13) . .
C66 C61 C60 122.70(13) . .
C63 C62 C61 120.75(15) . .
C63 C62 H62 119.6 . .
C61 C62 H62 119.6 . .
C64 C63 C62 120.01(16) . .
C64 C63 H63 120.0 . .
C62 C63 H63 120.0 . .
C65 C64 C63 119.81(15) . .
C65 C64 H64 120.1 . .
C63 C64 H64 120.1 . .
C64 C65 C66 120.33(16) . .
C64 C65 H65 119.8 . .
C66 C65 H65 119.8 . .
C65 C66 C61 120.33(15) . .
C65 C66 H66 119.8 . .
C61 C66 H66 119.8 . .
C68 C67 C72 118.14(14) . .
C68 C67 C60 123.14(13) . .
C72 C67 C60 118.70(13) . .
C67 C68 C69 120.63(15) . .
C67 C68 H68 119.7 . .
C69 C68 H68 119.7 . .
C70 C69 C68 119.92(16) . .
C70 C69 H69 120.0 . .
C68 C69 H69 120.0 . .
C71 C70 C69 119.77(16) . .
C71 C70 H70 120.1 . .
C69 C70 H70 120.1 . .
C70 C71 C72 119.91(16) . .
C70 C71 H71 120.0 . .
C72 C71 H71 120.0 . .
C71 C72 C67 121.57(15) . .
C71 C72 H72 119.2 . .
C67 C72 H72 119.2 . .
O21 C73 N1 126.24(17) . .
O21 C73 H73 116.9 . .
N1 C73 H73 116.9 . .
N1 C74 H74A 109.5 . .
N1 C74 H74B 109.5 . .
H74A C74 H74B 109.5 . .
N1 C74 H74C 109.5 . .
H74A C74 H74C 109.5 . .
H74B C74 H74C 109.5 . .
N1 C75 H75A 109.5 . .
N1 C75 H75B 109.5 . .
H75A C75 H75B 109.5 . .
N1 C75 H75C 109.5 . .
H75A C75 H75C 109.5 . .
H75B C75 H75C 109.5 . .
O22 C76 N2 124.51(17) . .
O22 C76 H76 117.7 . .
N2 C76 H76 117.7 . .
N2 C77 H77A 109.5 . .
N2 C77 H77B 109.5 . .
H77A C77 H77B 109.5 . .
N2 C77 H77C 109.5 . .
H77A C77 H77C 109.5 . .
H77B C77 H77C 109.5 . .
N2 C78 H78A 109.5 . .
N2 C78 H78B 109.5 . .
H78A C78 H78B 109.5 . .
N2 C78 H78C 109.5 . .
H78A C78 H78C 109.5 . .
H78B C78 H78C 109.5 . .
H17O O17 H17P 99(2) . .
H18O O18 H18P 107(2) . .
H19O O19 H19P 104(2) . .
H20O O20 H20P 107(2) . .
C73 N1 C75 121.37(16) . .
C73 N1 C74 120.90(17) . .
C75 N1 C74 117.66(17) . .
C76 N2 C78 121.30(17) . .
C76 N2 C77 119.47(18) . .
C78 N2 C77 119.10(18) . .
Cl2 C79 Cl1 111.8(5) . .
Cl2 C79 Cl3 115.5(4) . .
Cl1 C79 Cl3 111.7(5) . .
Cl2 C79 H79 105.6 . .
Cl1 C79 H79 105.6 . .
Cl3 C79 H79 105.6 . .
Cl2' C79' Cl1' 112.9(10) . .
Cl2' C79' Cl3' 101.3(10) . .
Cl1' C79' Cl3' 107.5(9) . .
Cl2' C79' H79' 111.5 . .
Cl1' C79' H79' 111.5 . .
Cl3' C79' H79' 111.5 . .

loop_
_geom_bond_atom_site_label_1
_geom_bond_atom_site_label_2
_geom_bond_distance
_geom_bond_site_symmetry_2
Mg1 O3 1.9930(10) .
Mg1 O6 2.0048(10) .
Mg1 O9 2.0799(12) .
Mg1 O11 2.0983(12) .
Mg1 O10 2.1270(13) .
Mg1 O12 2.1744(12) .
Mg2 O7 2.0078(11) .
Mg2 O2 2.0354(11) 2_766
Mg2 O14 2.0866(12) .
Mg2 O15 2.1012(12) .
Mg2 O13 2.1017(12) .
Mg2 O16 2.1095(12) .
P1 O3 1.5052(10) .
P1 O2 1.5157(11) .
P1 O4 1.5181(10) .
P1 O1 1.6351(10) .
P2 O7 1.5066(10) .
P2 O6 1.5147(10) .
P2 O8 1.5192(11) .
P2 O5 1.6333(10) .
O1 C1 1.3934(17) .
O5 C37 1.3873(17) .
O9 H9P 0.86(2) .
O9 H9Q 0.85(3) .
O10 H10O 0.77(3) .
O10 H10P 0.87(4) .
O11 H11O 0.87(3) .
O11 H11P 0.85(2) .
O12 H12O 0.78(3) .
O12 H12P 0.88(2) .
O13 H13O 0.97(3) .
O13 H13P 0.86(3) .
O14 H14O 0.84(3) .
O14 H14P 0.81(3) .
O15 H15O 0.90(2) .
O15 H15P 0.88(3) .
O16 H16O 0.98(3) .
O16 H16P 0.83(3) .
C1 C6 1.393(2) .
C1 C2 1.397(2) .
C2 C3 1.392(2) .
C2 C7 1.518(2) .
C3 C4 1.393(2) .
C3 H3 0.9500 .
C4 C5 1.392(2) .
C4 C20' 1.515(6) .
C4 C20 1.601(7) .
C5 C6 1.392(2) .
C5 H5 0.9500 .
C6 C24 1.532(2) .
C7 C14 1.522(2) .
C7 C8 1.530(2) .
C7 H7 1.0000 .
C8 C13 1.388(2) .
C8 C9 1.393(2) .
C9 C10 1.380(2) .
C9 H9 0.9500 .
C10 C11 1.383(3) .
C10 H10 0.9500 .
C11 C12 1.377(3) .
C11 H11 0.9500 .
C12 C13 1.392(2) .
C12 H12 0.9500 .
C13 H13 0.9500 .
C14 C19 1.386(2) .
C14 C15 1.390(2) .
C15 C16 1.388(2) .
C15 H15 0.9500 .
C16 C17 1.370(3) .
C16 H16 0.9500 .
C17 C18 1.375(3) .
C17 H17 0.9500 .
C18 C19 1.387(2) .
C18 H18 0.9500 .
C19 H19 0.9500 .
C20 C22 1.506(7) .
C20 C21 1.521(8) .
C20 C23 1.524(8) .
C21 H21A 0.9800 .
C21 H21B 0.9800 .
C21 H21C 0.9800 .
C22 H22A 0.9800 .
C22 H22B 0.9800 .
C22 H22C 0.9800 .
C23 H23A 0.9800 .
C23 H23B 0.9800 .
C23 H23C 0.9800 .
C20' C22' 1.511(7) .
C20' C23' 1.523(7) .
C20' C21' 1.533(7) .
C21' H21D 0.9800 .
C21' H21E 0.9800 .
C21' H21F 0.9800 .
C22' H22D 0.9800 .
C22' H22E 0.9800 .
C22' H22F 0.9800 .
C23' H23D 0.9800 .
C23' H23E 0.9800 .
C23' H23F 0.9800 .
C24 C25 1.520(2) .
C24 C31 1.522(2) .
C24 H24 1.0000 .
C25 C26 1.391(2) .
C25 C30 1.393(2) .
C26 C27 1.388(3) .
C26 H26 0.9500 .
C27 C28 1.376(3) .
C27 H27 0.9500 .
C28 C29 1.385(3) .
C28 H28 0.9500 .
C29 C30 1.388(2) .
C29 H29 0.9500 .
C30 H30 0.9500 .
C31 C32 1.392(2) .
C31 C36 1.397(2) .
C32 C33 1.393(2) .
C32 H32 0.9500 .
C33 C34 1.381(3) .
C33 H33 0.9500 .
C34 C35 1.388(3) .
C34 H34 0.9500 .
C35 C36 1.381(2) .
C35 H35 0.9500 .
C36 H36 0.9500 .
C37 C38 1.396(2) .
C37 C42 1.3973(19) .
C38 C39 1.391(2) .
C38 C43 1.5278(19) .
C39 C40 1.390(2) .
C39 H39 0.9500 .
C40 C41 1.393(2) .
C40 C56 1.532(2) .
C41 C42 1.394(2) .
C41 H41 0.9500 .
C42 C60 1.528(2) .
C43 C44' 1.509(9) .
C43 C50 1.530(2) .
C43 C44 1.552(10) .
C43 H43 1.0000 .
C44 C45 1.378(9) .
C44 C49 1.405(9) .
C45 C46 1.379(8) .
C45 H45 0.9500 .
C46 C47 1.398(7) .
C46 H46 0.9500 .
C47 C48 1.393(7) .
C47 H47 0.9500 .
C48 C49 1.394(6) .
C48 H48 0.9500 .
C49 H49 0.9500 .
C44' C49' 1.385(8) .
C44' C45' 1.390(9) .
C45' C46' 1.382(7) .
C45' H45' 0.9500 .
C46' C47' 1.381(7) .
C46' H46' 0.9500 .
C47' C48' 1.372(7) .
C47' H47' 0.9500 .
C48' C49' 1.409(6) .
C48' H48' 0.9500 .
C49' H49' 0.9500 .
C50 C55 1.384(2) .
C50 C51 1.398(2) .
C51 C52 1.388(2) .
C51 H51 0.9500 .
C52 C53 1.378(3) .
C52 H52 0.9500 .
C53 C54 1.372(3) .
C53 H53 0.9500 .
C54 C55 1.390(3) .
C54 H54 0.9500 .
C55 H55 0.9500 .
C56 C57' 1.466(10) .
C56 C59 1.495(3) .
C56 C57 1.532(3) .
C56 C58 1.560(3) .
C56 C58' 1.564(10) .
C56 C59' 1.575(10) .
C57 H57A 0.9800 .
C57 H57B 0.9800 .
C57 H57C 0.9800 .
C58 H58A 0.9800 .
C58 H58B 0.9800 .
C58 H58C 0.9800 .
C59 H59A 0.9800 .
C59 H59B 0.9800 .
C59 H59C 0.9800 .
C59' H59D 0.9800 .
C59' H59E 0.9800 .
C59' H59F 0.9800 .
C57' H57D 0.9800 .
C57' H57E 0.9800 .
C57' H57F 0.9800 .
C58' H58D 0.9800 .
C58' H58E 0.9800 .
C58' H58F 0.9800 .
C60 C61 1.5189(19) .
C60 C67 1.526(2) .
C60 H60 1.0000 .
C61 C62 1.390(2) .
C61 C66 1.395(2) .
C62 C63 1.390(2) .
C62 H62 0.9500 .
C63 C64 1.385(3) .
C63 H63 0.9500 .
C64 C65 1.380(3) .
C64 H64 0.9500 .
C65 C66 1.392(2) .
C65 H65 0.9500 .
C66 H66 0.9500 .
C67 C68 1.389(2) .
C67 C72 1.394(2) .
C68 C69 1.401(2) .
C68 H68 0.9500 .
C69 C70 1.389(3) .
C69 H69 0.9500 .
C70 C71 1.381(3) .
C70 H70 0.9500 .
C71 C72 1.383(2) .
C71 H71 0.9500 .
C72 H72 0.9500 .
C73 O21 1.252(2) .
C73 N1 1.310(2) .
C73 H73 0.9500 .
C74 N1 1.456(2) .
C74 H74A 0.9800 .
C74 H74B 0.9800 .
C74 H74C 0.9800 .
C75 N1 1.449(3) .
C75 H75A 0.9800 .
C75 H75B 0.9800 .
C75 H75C 0.9800 .
C76 O22 1.250(2) .
C76 N2 1.313(2) .
C76 H76 0.9500 .
C77 N2 1.457(3) .
C77 H77A 0.9800 .
C77 H77B 0.9800 .
C77 H77C 0.9800 .
C78 N2 1.449(3) .
C78 H78A 0.9800 .
C78 H78B 0.9800 .
C78 H78C 0.9800 .
O17 H17O 0.98(3) .
O17 H17P 0.92(3) .
O18 H18O 0.84(3) .
O18 H18P 0.89(3) .
O19 H19O 0.92(3) .
O19 H19P 0.94(2) .
O20 H20O 0.84(3) .
O20 H20P 0.87(3) .
C79 Cl2 1.739(7) .
C79 Cl1 1.745(8) .
C79 Cl3 1.753(7) .
C79 H79 1.0000 .
C79' Cl2' 1.739(13) .
C79' Cl1' 1.740(13) .
C79' Cl3' 1.746(14) .
C79' H79' 1.0000 .

loop_
_geom_hbond_atom_site_label_D
_geom_hbond_atom_site_label_H
_geom_hbond_atom_site_label_A
_geom_hbond_distance_DH
_geom_hbond_distance_HA
_geom_hbond_distance_DA
_geom_hbond_angle_DHA
_geom_hbond_site_symmetry_A
_geom_hbond_publ_flag
C75 H75C O6 0.98 2.63 3.471(3) 144.6 1_455 yes
O9 H9P O22 0.86(2) 2.21(2) 3.0664(17) 175(2) . yes
O9 H9Q O8 0.85(3) 1.85(3) 2.6755(15) 165(3) . yes
O10 H10P O21 0.87(4) 2.05(4) 2.849(2) 154(3) 1_655 yes
O11 H11O O21 0.87(3) 2.02(3) 2.8670(17) 164(3) 1_655 yes
O11 H11P O2 0.85(2) 1.91(2) 2.7124(15) 157(2) . yes
O12 H12O O15 0.78(3) 2.23(3) 3.0100(16) 177(2) . yes
O12 H12P O20 0.88(2) 1.84(2) 2.7037(16) 165(2) . yes
O13 H13O O4 0.97(3) 1.68(3) 2.5911(16) 155(2) 2_766 yes
O14 H14O O12 0.84(3) 2.14(3) 2.9645(17) 168(2) 2_766 yes
O14 H14P O6 0.81(3) 2.00(3) 2.7232(16) 148(2) . yes
O14 H14P O11 0.81(3) 2.51(2) 3.1227(15) 133(2) . yes
O15 H15O O19 0.90(2) 1.88(2) 2.7780(17) 172.3(19) 2_666 yes
O15 H15P O18 0.88(3) 1.83(3) 2.6895(17) 168(3) . yes
O16 H16O O17 0.98(3) 1.71(3) 2.6844(18) 176(3) . yes
O17 H17O O18 0.98(3) 1.81(3) 2.7777(19) 167(3) . yes
O17 H17P O20 0.92(3) 1.85(3) 2.7556(18) 173(3) 2_666 yes
O18 H18O O8 0.84(3) 1.84(3) 2.6646(16) 171(2) . yes
O18 H18P O19 0.89(3) 1.89(3) 2.7668(18) 168(2) . yes
O19 H19O O21 0.92(3) 1.93(3) 2.7788(18) 153(2) . yes
O19 H19P O22 0.94(2) 1.74(2) 2.6797(18) 179(2) . yes
O20 H20O O22 0.84(3) 2.01(3) 2.8435(19) 172(2) . yes
O20 H20P O4 0.87(3) 1.75(3) 2.6141(16) 174(2) . yes
